data_2008715
loop_
_publ_author_name
'Umehara, Misao'
'Hosomi, Hiroyuki'
'Ohba, Shigeru'

_publ_section_title
;
 8-Methyltricyclo[9.3.0.0^3,7^]tetradec-3-ene-5,10-dione and
 7,12-dihydroxy-9,12-dimethyltetracyclo[8.2.1.0^1,5^.0^7,11^]tridecan-13-one
 methanol solvate
;
_journal_issue 7
_journal_name_full 'Acta Crystallographica Section C'
_journal_page_first IUC9900068
_journal_paper_doi 10.1107/S0108270199099175
_journal_volume 55
_journal_year 1999
_chemical_formula_moiety 'C15 H20 O2'
_chemical_formula_sum 'C15 H20 O2'
_chemical_formula_weight 232.32
_chemical_name_common
;
8-Methyltricyclo[9.3.0.0^3,7^]tetradec-3-ene-5,10-dione
;
_space_group_IT_number 15
_symmetry_cell_setting monoclinic
_symmetry_space_group_name_Hall '-C 2yc'
_symmetry_space_group_name_H-M 'C 1 2/c 1'
_cell_angle_alpha 90
_cell_angle_beta 91.48(2)
_cell_angle_gamma 90
_cell_formula_units_Z 8
_cell_length_a 24.015(4)
_cell_length_b 10.396(4)
_cell_length_c 10.410(4)
_cell_measurement_reflns_used 25
_cell_measurement_temperature 298
_cell_measurement_theta_max 14.9
_cell_measurement_theta_min 14.7
_cell_volume 2598.1(15)
_computing_cell_refinement 'MSC/AFC Diffractometer Control Software'
_computing_data_collection
;
MSC/AFC Diffractometer Control Software
(Molecular Structure Corporation, 1993)
;
_computing_data_reduction 'TEXSAN (Molecular Structure Corporation, 1998)'
_computing_molecular_graphics 'ORTEPII (Johnson, 1976)'
_computing_publication_material TEXSAN
_computing_structure_refinement TEXSAN
_computing_structure_solution 'SIR92 (Altomare et al., 1994)'
_diffrn_ambient_temperature 298
_diffrn_measurement_device_type 'Rigaku AFC-7R'
_diffrn_measurement_method \q-2\q
_diffrn_radiation_monochromator graphite
_diffrn_radiation_source 'Rigaku rotating anode'
_diffrn_radiation_type 'Mo K\a'
_diffrn_radiation_wavelength 0.71073
_diffrn_reflns_av_R_equivalents 0.005
_diffrn_reflns_av_sigmaI/netI 0.017
_diffrn_reflns_limit_h_max 31
_diffrn_reflns_limit_h_min 0
_diffrn_reflns_limit_k_max 14
_diffrn_reflns_limit_k_min 0
_diffrn_reflns_limit_l_max 14
_diffrn_reflns_limit_l_min -14
_diffrn_reflns_number 3052
_diffrn_reflns_reduction_process 'Lp corrections applied'
_diffrn_reflns_theta_max 27.5
_diffrn_reflns_theta_min 2.5
_diffrn_standards_decay_% 0
_diffrn_standards_interval_count 150
_diffrn_standards_number 3
_exptl_absorpt_coefficient_mu 0.077
_exptl_absorpt_correction_type none
_exptl_crystal_colour colourless
_exptl_crystal_density_diffrn 1.188
_exptl_crystal_density_method 'not measured'
_exptl_crystal_description prism
_exptl_crystal_F_000 1008
_exptl_crystal_size_max 0.55
_exptl_crystal_size_mid 0.55
_exptl_crystal_size_min 0.55
_refine_diff_density_max 0.19
_refine_diff_density_min -0.29
_refine_ls_extinction_method none
_refine_ls_goodness_of_fit_ref 1.128
_refine_ls_hydrogen_treatment noref
_refine_ls_matrix_type full
_refine_ls_number_constraints 0
_refine_ls_number_parameters 154
_refine_ls_number_reflns 2984
_refine_ls_number_restraints 0
_refine_ls_R_factor_gt 0.0536
_refine_ls_shift/su_max 0.0001
_refine_ls_shift/su_mean 0.0000
_refine_ls_structure_factor_coef F
_refine_ls_weighting_details 'w = 1/[\s^2^(Fo) + 0.00731|Fo|^2^]'
_refine_ls_weighting_scheme calc
_refine_ls_wR_factor_ref 0.1118
_reflns_number_gt 2495
_reflns_number_total 2984
_reflns_threshold_expression I>2\s(I)
_cod_data_source_file qa0136.cif
_cod_data_source_block IUC9900068-1
_cod_original_cell_volume 2598.1(14)
_cod_original_sg_symbol_H-M 'C 2/c'
_cod_database_code 2008715

loop_
_symmetry_equiv_pos_as_xyz
x,y,z
-x,y,1/2-z
-x,-y,-z
x,-y,1/2+z
1/2+x,1/2+y,z
1/2-x,1/2+y,1/2-z
1/2-x,1/2-y,-z
1/2+x,1/2-y,1/2+z

loop_
_atom_site_label
_atom_site_fract_x
_atom_site_fract_y
_atom_site_fract_z
_atom_site_U_iso_or_equiv
_atom_site_adp_type
_atom_site_occupancy
_atom_site_type_symbol
O1 0.43188(5) 0.38620(10) 0.28987(10) 0.0617(4) Uani 1.00 O
O2 0.28733(7) 0.0511(2) 0.3055(2) 0.0960(6) Uani 1.00 O
C3 0.42877(5) 0.37700(10) 0.17350(10) 0.0402(3) Uani 1.00 C
C4 0.44363(6) 0.25250(10) 0.10900(10) 0.0434(4) Uani 1.00 C
C5 0.40910(6) 0.21120(10) -0.00990(10) 0.0401(3) Uani 1.00 C
C6 0.34804(5) 0.17710(10) 0.01880(10) 0.0411(3) Uani 1.00 C
C7 0.31538(5) 0.28470(10) 0.07830(10) 0.0375(3) Uani 1.00 C
C8 0.31213(6) 0.41650(10) 0.01960(10) 0.0415(3) Uani 1.00 C
C9 0.34826(6) 0.51460(10) 0.09260(10) 0.0397(3) Uani 1.00 C
C10 0.34334(7) 0.65160(10) 0.0398(2) 0.0574(5) Uani 1.00 C
C11 0.39450(10) 0.7221(2) 0.0924(2) 0.0778(6) Uani 1.00 C
C12 0.43555(8) 0.6200(2) 0.1384(2) 0.0594(5) Uani 1.00 C
C13 0.41176(5) 0.49120(10) 0.09140(10) 0.0393(3) Uani 1.00 C
C14 0.34023(7) 0.06400(10) 0.1118(2) 0.0558(4) Uani 1.00 C
C15 0.30343(7) 0.1144(2) 0.2152(2) 0.0584(5) Uani 1.00 C
C16 0.29069(6) 0.2483(2) 0.18640(10) 0.0485(4) Uani 1.00 C
C17 0.43750(8) 0.0987(2) -0.0776(2) 0.0621(5) Uani 1.00 C
H4A 0.4819 0.2585 0.0837 0.0474 Uiso 1.00 H
H4B 0.4406 0.1849 0.1720 0.0474 Uiso 1.00 H
H5 0.4086 0.2825 -0.0681 0.0442 Uiso 1.00 H
H6 0.3301 0.1551 -0.0616 0.0448 Uiso 1.00 H
H8A 0.2741 0.4446 0.0205 0.0448 Uiso 1.00 H
H8B 0.3244 0.4115 -0.0668 0.0448 Uiso 1.00 H
H9 0.3371 0.5157 0.1811 0.0423 Uiso 1.00 H
H10A 0.3425 0.6504 -0.0526 0.0634 Uiso 1.00 H
H10B 0.3098 0.6919 0.0691 0.0634 Uiso 1.00 H
H11A 0.3855 0.7785 0.1616 0.0876 Uiso 1.00 H
H11B 0.4114 0.7731 0.0251 0.0876 Uiso 1.00 H
H12A 0.4387 0.6202 0.2311 0.0671 Uiso 1.00 H
H12B 0.4718 0.6336 0.1040 0.0671 Uiso 1.00 H
H13 0.4226 0.4767 0.0046 0.0420 Uiso 1.00 H
H14A 0.3759 0.0370 0.1465 0.0622 Uiso 1.00 H
H14B 0.3230 -0.0068 0.0667 0.0622 Uiso 1.00 H
H16 0.2679 0.3031 0.2382 0.0529 Uiso 1.00 H
H17A 0.4160 0.0738 -0.1521 0.0702 Uiso 1.00 H
H17B 0.4411 0.0266 -0.0198 0.0702 Uiso 1.00 H
H17C 0.4742 0.1244 -0.1032 0.0702 Uiso 1.00 H

loop_
_atom_site_aniso_label
_atom_site_aniso_U_11
_atom_site_aniso_U_22
_atom_site_aniso_U_33
_atom_site_aniso_U_12
_atom_site_aniso_U_13
_atom_site_aniso_U_23
O1 0.0631(8) 0.0879(9) 0.0337(6) 0.0084(6) -0.0045(5) 0.0001(5)
O2 0.0920(10) 0.0930(10) 0.1040(10) -0.0033(9) 0.0247(9) 0.0545(10)
C3 0.0334(6) 0.0528(8) 0.0341(6) -0.0039(5) -0.0022(5) 0.0006(5)
C4 0.0371(7) 0.0447(7) 0.0480(7) 0.0018(5) -0.0057(5) 0.0047(5)
C5 0.0416(7) 0.0383(6) 0.0401(6) 0.0055(5) -0.0016(5) 0.0003(5)
C6 0.0420(7) 0.0359(6) 0.0450(7) 0.0009(5) -0.0095(5) 0.0000(5)
C7 0.0315(6) 0.0385(7) 0.0420(6) -0.0017(4) -0.0081(5) 0.0019(5)
C8 0.0395(7) 0.0397(7) 0.0450(7) 0.0057(5) -0.0061(5) 0.0029(5)
C9 0.0442(7) 0.0355(6) 0.0393(6) 0.0033(5) 0.0043(5) -0.0007(5)
C10 0.0660(10) 0.0372(7) 0.0690(10) 0.0079(6) 0.0061(8) 0.0035(6)
C11 0.103(2) 0.0384(8) 0.0920(10) -0.0088(9) -0.0040(10) -0.0101(8)
C12 0.0605(9) 0.0506(9) 0.0673(10) -0.0165(7) 0.0048(8) -0.0146(7)
C13 0.0432(7) 0.0400(7) 0.0349(6) -0.0051(5) 0.0040(5) -0.0041(5)
C14 0.0499(8) 0.0388(7) 0.0780(10) -0.0033(6) -0.0088(7) 0.0143(7)
C15 0.0455(8) 0.0595(10) 0.0700(10) -0.0093(7) -0.0039(7) 0.0242(7)
C16 0.0398(7) 0.0535(8) 0.0523(8) -0.0040(6) 0.0007(6) 0.0068(6)
C17 0.0650(10) 0.0529(9) 0.0690(10) 0.0153(7) 0.0045(8) -0.0120(7)

loop_
_atom_type_symbol
_atom_type_description
_atom_type_scat_dispersion_real
_atom_type_scat_dispersion_imag
_atom_type_scat_source
C C 0.003 0.002
;International Tables for Crystallography
(1992, Vol. C)
;
H H 0.000 0.000
;International Tables for Crystallography
(1992, Vol. C)
;
O O 0.011 0.006
;International Tables for Crystallography
(1992, Vol. C)
;

loop_
_geom_angle_atom_site_label_1
_geom_angle_atom_site_label_2
_geom_angle_atom_site_label_3
_geom_angle
_geom_angle_publ_flag
O1 C3 C4 120.20(10) yes
O1 C3 C13 120.70(10) yes
C4 C3 C13 119.10(10) yes
C3 C4 C5 118.10(10) yes
C3 C4 H4A 107.7 no
C3 C4 H4B 107.4 no
C5 C4 H4A 107.3 no
C5 C4 H4B 107.3 no
H4A C4 H4B 108.7 no
C4 C5 C6 113.80(10) yes
C4 C5 C17 110.30(10) yes
C4 C5 H5 107.0 no
C6 C5 C17 110.40(10) yes
C6 C5 H5 107.7 no
C17 C5 H5 107.3 no
C5 C6 C7 114.50(10) yes
C5 C6 C14 115.40(10) yes
C5 C6 H6 107.1 no
C7 C6 C14 103.60(10) yes
C7 C6 H6 107.9 no
C14 C6 H6 107.9 no
C6 C7 C8 122.10(10) yes
C6 C7 C16 112.40(10) yes
C8 C7 C16 125.50(10) yes
C7 C8 C9 112.60(10) yes
C7 C8 H8A 108.3 no
C7 C8 H8B 108.6 no
C9 C8 H8A 108.7 no
C9 C8 H8B 108.7 no
H8A C8 H8B 110.0 no
C8 C9 C10 113.90(10) yes
C8 C9 C13 116.00(10) yes
C8 C9 H9 108.3 no
C10 C9 C13 102.20(10) yes
C10 C9 H9 108.1 no
C13 C9 H9 107.9 no
C9 C10 C11 105.40(10) yes
C9 C10 H10A 110.3 no
C9 C10 H10B 110.4 no
C11 C10 H10A 111.3 no
C11 C10 H10B 110.5 no
H10A C10 H10B 109.0 no
C10 C11 C12 106.80(10) yes
C10 C11 H11A 111.7 no
C10 C11 H11B 110.6 no
C12 C11 H11A 110.4 no
C12 C11 H11B 109.1 no
H11A C11 H11B 108.3 no
C11 C12 C13 106.10(10) yes
C11 C12 H12A 110.4 no
C11 C12 H12B 111.6 no
C13 C12 H12A 109.9 no
C13 C12 H12B 110.1 no
H12A C12 H12B 108.8 no
C3 C13 C9 111.80(10) yes
C3 C13 C12 114.40(10) yes
C3 C13 H13 109.5 no
C9 C13 C12 102.70(10) yes
C9 C13 H13 108.9 no
C12 C13 H13 109.3 no
C6 C14 C15 105.50(10) yes
C6 C14 H14A 109.7 no
C6 C14 H14B 109.6 no
C15 C14 H14A 111.5 no
C15 C14 H14B 111.3 no
H14A C14 H14B 109.1 no
O2 C15 C14 124.6(2) yes
O2 C15 C16 127.3(2) yes
C14 C15 C16 108.10(10) yes
C7 C16 C15 110.40(10) yes
C7 C16 H16 124.9 no
C15 C16 H16 124.7 no
C5 C17 H17A 109.9 no
C5 C17 H17B 109.9 no
C5 C17 H17C 109.6 no
H17A C17 H17B 109.5 no
H17A C17 H17C 109.2 no
H17B C17 H17C 108.7 no

loop_
_geom_bond_atom_site_label_1
_geom_bond_atom_site_label_2
_geom_bond_site_symmetry_1
_geom_bond_site_symmetry_2
_geom_bond_distance
_geom_bond_publ_flag
O1 C3 . . 1.216(2) yes
O2 C15 . . 1.219(2) yes
C3 C4 . . 1.505(2) yes
C3 C13 . . 1.513(2) yes
C4 C5 . . 1.533(2) yes
C4 H4A . . 0.964 no
C4 H4B . . 0.965 no
C5 C6 . . 1.545(2) yes
C5 C17 . . 1.535(2) yes
C5 H5 . . 0.956 no
C6 C7 . . 1.509(2) yes
C6 C14 . . 1.538(2) yes
C6 H6 . . 0.960 no
C7 C8 . . 1.501(2) yes
C7 C16 . . 1.340(2) yes
C8 C9 . . 1.528(2) yes
C8 H8A . . 0.958 no
C8 H8B . . 0.955 no
C9 C10 . . 1.530(2) yes
C9 C13 . . 1.544(2) yes
C9 H9 . . 0.966 no
C10 C11 . . 1.520(3) yes
C10 H10A . . 0.961 no
C10 H10B . . 0.965 no
C11 C12 . . 1.517(3) yes
C11 H11A . . 0.959 no
C11 H11B . . 0.976 no
C12 C13 . . 1.532(2) yes
C12 H12A . . 0.966 no
C12 H12B . . 0.961 no
C13 H13 . . 0.958 no
C14 C15 . . 1.504(3) yes
C14 H14A . . 0.962 no
C14 H14B . . 0.962 no
C15 C16 . . 1.455(2) yes
C16 H16 . . 0.965 no
C17 H17A . . 0.957 no
C17 H17B . . 0.963 no
C17 H17C . . 0.966 no
